data_4062958
_journal_name_full Organometallics
_journal_paper_doi 10.1021/om049793e
_journal_year 2004
_chemical_formula_sum 'C21 H26 B Cl Fe O2'
_chemical_formula_weight 412.53
_space_group_IT_number 14
_symmetry_cell_setting monoclinic
_symmetry_space_group_name_Hall '-P 2ybc'
_symmetry_space_group_name_H-M 'P 1 21/c 1'
_cell_angle_alpha 90.00
_cell_angle_beta 111.2490(10)
_cell_angle_gamma 90.00
_cell_formula_units_Z 4
_cell_length_a 9.5840(2)
_cell_length_b 17.3711(3)
_cell_length_c 12.9997(2)
_cell_measurement_temperature 120(2)
_cell_volume 2017.11(6)
_diffrn_ambient_temperature 120(2)
_exptl_crystal_density_diffrn 1.358
_cod_depositor_comments
;
The following automatic conversions were performed:
'_symmetry_cell_setting' value 'Monoclinic' changed to 'monoclinic'
according to '/home/saulius/struct/CIF-dictionaries/cif_core.dic'
dictionary named 'cif_core.dic' version 2.4.1 from 2010-06-29.

Automatic conversion script
Id: cif_fix_enum 1527 2010-12-29 10:47:43Z saulius 
;
_cod_original_sg_symbol_H-M 'P 21/c'
_cod_database_code 4062958

loop_
_symmetry_equiv_pos_as_xyz
'x, y, z'
'-x, y+1/2, -z+1/2'
'-x, -y, -z'
'x, -y-1/2, z-1/2'

loop_
_atom_site_label
_atom_site_type_symbol
_atom_site_fract_x
_atom_site_fract_y
_atom_site_fract_z
_atom_site_U_iso_or_equiv
_atom_site_adp_type
_atom_site_occupancy
_atom_site_symmetry_multiplicity
_atom_site_calc_flag
_atom_site_refinement_flags
_atom_site_disorder_assembly
_atom_site_disorder_group
C1 C 0.69888(15) 0.06951(9) 0.73432(12) 0.0180(3) Uani 1 1 d . . .
C2 C 0.65911(16) -0.00194(9) 0.68047(12) 0.0200(3) Uani 1 1 d . . .
C3 C 0.69296(18) -0.01938(10) 0.57790(13) 0.0269(3) Uani 1 1 d . . .
H3A H 0.8009 -0.0274 0.5982 0.040 Uiso 1 1 calc R . .
H3B H 0.6607 0.0240 0.5264 0.040 Uiso 1 1 calc R . .
H3C H 0.6392 -0.0660 0.5426 0.040 Uiso 1 1 calc R . .
C4 C 0.58830(17) -0.05734(9) 0.72187(14) 0.0253(3) Uani 1 1 d . . .
H4 H 0.5606 -0.1050 0.6841 0.030 Uiso 1 1 calc R . .
C5 C 0.55706(19) -0.04474(10) 0.81697(15) 0.0289(4) Uani 1 1 d . . .
C6 C 0.4822(2) -0.10634(12) 0.86108(19) 0.0457(5) Uani 1 1 d . . .
H6A H 0.5466 -0.1196 0.9367 0.069 Uiso 1 1 calc R . .
H6B H 0.4655 -0.1522 0.8143 0.069 Uiso 1 1 calc R . .
H6C H 0.3859 -0.0871 0.8608 0.069 Uiso 1 1 calc R . .
C7 C 0.59578(19) 0.02597(11) 0.86874(14) 0.0293(4) Uani 1 1 d . . .
H7 H 0.5753 0.0355 0.9338 0.035 Uiso 1 1 calc R . .
C8 C 0.66344(17) 0.08336(9) 0.82885(13) 0.0230(3) Uani 1 1 d . . .
C9 C 0.6905(2) 0.16160(10) 0.88358(16) 0.0318(4) Uani 1 1 d . . .
H9A H 0.5992 0.1927 0.8540 0.048 Uiso 1 1 calc R . .
H9B H 0.7722 0.1875 0.8688 0.048 Uiso 1 1 calc R . .
H9C H 0.7177 0.1554 0.9634 0.048 Uiso 1 1 calc R . .
C10 C 0.92749(18) 0.15734(9) 0.56857(13) 0.0218(3) Uani 1 1 d . . .
C11 C 0.92822(18) 0.25206(9) 0.72282(13) 0.0243(3) Uani 1 1 d . . .
C12 C 1.14021(16) 0.06627(9) 0.73344(12) 0.0197(3) Uani 1 1 d . . .
C13 C 1.13996(19) 0.00209(10) 0.65625(14) 0.0289(4) Uani 1 1 d . . .
H13A H 1.2398 -0.0212 0.6798 0.043 Uiso 1 1 calc R . .
H13B H 1.1132 0.0225 0.5813 0.043 Uiso 1 1 calc R . .
H13C H 1.0667 -0.0370 0.6573 0.043 Uiso 1 1 calc R . .
C14 C 1.08443(16) 0.06279(8) 0.82113(12) 0.0183(3) Uani 1 1 d . . .
C15 C 1.02245(18) -0.00686(9) 0.85669(13) 0.0237(3) Uani 1 1 d . . .
H15A H 0.9734 -0.0399 0.7926 0.036 Uiso 1 1 calc R . .
H15B H 0.9493 0.0090 0.8892 0.036 Uiso 1 1 calc R . .
H15C H 1.1039 -0.0354 0.9116 0.036 Uiso 1 1 calc R . .
C16 C 1.11878(16) 0.13404(9) 0.87905(12) 0.0199(3) Uani 1 1 d . . .
C17 C 1.0935(2) 0.15308(10) 0.98349(13) 0.0283(4) Uani 1 1 d . . .
H17A H 1.0031 0.1268 0.9837 0.042 Uiso 1 1 calc R . .
H17B H 1.0810 0.2088 0.9879 0.042 Uiso 1 1 calc R . .
H17C H 1.1798 0.1360 1.0471 0.042 Uiso 1 1 calc R . .
C18 C 1.20151(17) 0.18053(9) 0.82858(13) 0.0232(3) Uani 1 1 d . . .
C19 C 1.2668(2) 0.25833(11) 0.86805(16) 0.0383(4) Uani 1 1 d . . .
H19A H 1.3671 0.2523 0.9242 0.058 Uiso 1 1 calc R . .
H19B H 1.2026 0.2856 0.9000 0.058 Uiso 1 1 calc R . .
H19C H 1.2732 0.2879 0.8057 0.058 Uiso 1 1 calc R . .
C20 C 1.21421(16) 0.13878(10) 0.73928(13) 0.0224(3) Uani 1 1 d . . .
C21 C 1.29647(19) 0.16221(12) 0.66541(15) 0.0344(4) Uani 1 1 d . . .
H21A H 1.3141 0.2179 0.6712 0.052 Uiso 1 1 calc R . .
H21B H 1.2364 0.1488 0.5889 0.052 Uiso 1 1 calc R . .
H21C H 1.3926 0.1352 0.6880 0.052 Uiso 1 1 calc R . .
B1 B 0.77159(18) 0.13310(10) 0.68415(14) 0.0183(3) Uani 1 1 d . . .
O1 O 0.89582(16) 0.15699(7) 0.47479(10) 0.0360(3) Uani 1 1 d . . .
O2 O 0.89553(16) 0.31478(7) 0.73038(12) 0.0404(3) Uani 1 1 d . . .
Cl1 Cl 0.62293(4) 0.18946(3) 0.58288(4) 0.03313(12) Uani 1 1 d . . .
Fe1 Fe 0.98457(2) 0.157483(11) 0.712326(16) 0.01481(8) Uani 1 1 d . . .

loop_
_atom_site_aniso_label
_atom_site_aniso_U_11
_atom_site_aniso_U_22
_atom_site_aniso_U_33
_atom_site_aniso_U_23
_atom_site_aniso_U_13
_atom_site_aniso_U_12
C1 0.0128(6) 0.0208(7) 0.0201(7) 0.0019(6) 0.0054(5) 0.0010(5)
C2 0.0162(7) 0.0205(7) 0.0233(7) 0.0008(6) 0.0069(6) 0.0012(6)
C3 0.0268(8) 0.0287(8) 0.0273(8) -0.0061(7) 0.0123(7) -0.0028(7)
C4 0.0220(8) 0.0191(7) 0.0351(9) 0.0004(7) 0.0108(7) -0.0018(6)
C5 0.0249(8) 0.0301(9) 0.0349(9) 0.0094(7) 0.0148(7) -0.0001(7)
C6 0.0451(12) 0.0431(11) 0.0579(13) 0.0130(10) 0.0293(10) -0.0081(9)
C7 0.0278(8) 0.0386(10) 0.0271(8) 0.0038(7) 0.0164(7) -0.0007(7)
C8 0.0199(7) 0.0264(8) 0.0232(8) -0.0015(6) 0.0084(6) 0.0012(6)
C9 0.0316(9) 0.0338(9) 0.0342(9) -0.0109(8) 0.0170(8) -0.0023(7)
C10 0.0222(8) 0.0183(7) 0.0251(8) 0.0013(6) 0.0089(6) 0.0027(6)
C11 0.0257(8) 0.0221(8) 0.0239(8) -0.0004(6) 0.0075(6) -0.0026(6)
C12 0.0156(7) 0.0240(7) 0.0185(7) 0.0028(6) 0.0051(6) 0.0062(6)
C13 0.0306(9) 0.0312(9) 0.0251(8) -0.0010(7) 0.0103(7) 0.0110(7)
C14 0.0168(7) 0.0197(7) 0.0168(7) 0.0037(6) 0.0041(5) 0.0026(5)
C15 0.0249(8) 0.0203(7) 0.0248(8) 0.0068(6) 0.0077(6) 0.0028(6)
C16 0.0189(7) 0.0227(7) 0.0154(7) 0.0019(6) 0.0029(6) 0.0000(6)
C17 0.0330(9) 0.0323(9) 0.0183(7) -0.0016(7) 0.0077(7) 0.0027(7)
C18 0.0173(7) 0.0264(8) 0.0210(7) 0.0026(6) 0.0010(6) -0.0046(6)
C19 0.0351(10) 0.0347(10) 0.0361(10) -0.0025(8) 0.0019(8) -0.0177(8)
C20 0.0138(7) 0.0307(8) 0.0220(7) 0.0053(6) 0.0055(6) 0.0007(6)
C21 0.0218(8) 0.0503(11) 0.0344(9) 0.0128(8) 0.0142(7) 0.0007(7)
B1 0.0190(8) 0.0169(7) 0.0184(8) -0.0001(6) 0.0061(6) 0.0014(6)
O1 0.0508(8) 0.0375(7) 0.0188(6) 0.0022(5) 0.0115(6) 0.0069(6)
O2 0.0485(8) 0.0191(6) 0.0521(9) -0.0050(6) 0.0165(7) 0.0039(5)
Cl1 0.01902(19) 0.0346(2) 0.0412(2) 0.01725(19) 0.00542(17) 0.00474(16)
Fe1 0.01484(12) 0.01460(12) 0.01483(12) 0.00105(8) 0.00518(8) -0.00056(7)

loop_
_geom_bond_atom_site_label_1
_geom_bond_atom_site_label_2
_geom_bond_distance
_geom_bond_site_symmetry_2
_geom_bond_publ_flag
C1 C2 1.408(2) . ?
C1 C8 1.409(2) . ?
C1 B1 1.569(2) . ?
C2 C4 1.393(2) . ?
C2 C3 1.513(2) . ?
C3 H3A 0.9800 . ?
C3 H3B 0.9800 . ?
C3 H3C 0.9800 . ?
C4 C5 1.391(2) . ?
C4 H4 0.9500 . ?
C5 C7 1.385(3) . ?
C5 C6 1.512(2) . ?
C6 H6A 0.9800 . ?
C6 H6B 0.9800 . ?
C6 H6C 0.9800 . ?
C7 C8 1.388(2) . ?
C7 H7 0.9500 . ?
C8 C9 1.512(2) . ?
C9 H9A 0.9800 . ?
C9 H9B 0.9800 . ?
C9 H9C 0.9800 . ?
C10 O1 1.145(2) . ?
C10 Fe1 1.7466(16) . ?
C11 O2 1.148(2) . ?
C11 Fe1 1.7501(16) . ?
C12 C14 1.425(2) . ?
C12 C20 1.434(2) . ?
C12 C13 1.499(2) . ?
C12 Fe1 2.1246(14) . ?
C13 H13A 0.9800 . ?
C13 H13B 0.9800 . ?
C13 H13C 0.9800 . ?
C14 C16 1.424(2) . ?
C14 C15 1.493(2) . ?
C14 Fe1 2.1543(14) . ?
C15 H15A 0.9800 . ?
C15 H15B 0.9800 . ?
C15 H15C 0.9800 . ?
C16 C18 1.445(2) . ?
C16 C17 1.500(2) . ?
C16 Fe1 2.1206(14) . ?
C17 H17A 0.9800 . ?
C17 H17B 0.9800 . ?
C17 H17C 0.9800 . ?
C18 C20 1.411(2) . ?
C18 C19 1.499(2) . ?
C18 Fe1 2.1188(15) . ?
C19 H19A 0.9800 . ?
C19 H19B 0.9800 . ?
C19 H19C 0.9800 . ?
C20 C21 1.503(2) . ?
C20 Fe1 2.1244(15) . ?
C21 H21A 0.9800 . ?
C21 H21B 0.9800 . ?
C21 H21C 0.9800 . ?
B1 Cl1 1.8336(17) . ?
B1 Fe1 1.9845(17) . ?
